data_2227000
loop_
_publ_author_name
'Arumugam, Natarajan'
'Abdul Rahim, Aisyah Saad'
'Abd. Hamid, Shafida'
'Rosli, Mohd Mustaqim'
'Fun, Hoong-Kun'

_publ_section_title
;
 Ethyl 3-amino-4-[(2-hydroxyethyl)amino]benzoate
;
_journal_coeditor_code LH5088
_journal_issue 8
_journal_name_full 'Acta Crystallographica Section E'
_journal_page_first o2141
_journal_paper_doi 10.1107/S1600536810029077
_journal_volume 66
_journal_year 2010
_chemical_formula_iupac 'C11 H16 N2 O3'
_chemical_formula_moiety 'C11 H16 N2 O3'
_chemical_formula_sum 'C11 H16 N2 O3'
_chemical_formula_weight 224.26
_chemical_name_systematic
;
Ethyl 3-amino-4-[(2-hydroxyethyl)amino]benzoate
;
_space_group_IT_number 15
_symmetry_cell_setting monoclinic
_symmetry_space_group_name_Hall '-C 2yc'
_symmetry_space_group_name_H-M 'C 1 2/c 1'
_atom_sites_solution_hydrogens geom
_atom_sites_solution_primary direct
_atom_sites_solution_secondary difmap
_audit_creation_method SHELXL-97
_cell_angle_alpha 90.00
_cell_angle_beta 108.9310(10)
_cell_angle_gamma 90.00
_cell_formula_units_Z 8
_cell_length_a 23.2300(5)
_cell_length_b 14.5914(4)
_cell_length_c 7.58150(10)
_cell_measurement_reflns_used 8941
_cell_measurement_temperature 296(2)
_cell_measurement_theta_max 30.64
_cell_measurement_theta_min 2.79
_cell_volume 2430.81(9)
_computing_cell_refinement 'SAINT (Bruker, 2009)'
_computing_data_collection 'APEX2 (Bruker, 2009)'
_computing_data_reduction 'SAINT (Bruker, 2009)'
_computing_molecular_graphics 'SHELXTL (Sheldrick, 2008)'
_computing_publication_material 'SHELXTL (Sheldrick, 2008) and PLATON (Spek, 2009)'
_computing_structure_refinement 'SHELXTL (Sheldrick, 2008)'
_computing_structure_solution 'SHELXTL (Sheldrick, 2008)'
_diffrn_ambient_temperature 296(2)
_diffrn_measured_fraction_theta_full 0.994
_diffrn_measured_fraction_theta_max 0.994
_diffrn_measurement_device_type
;
Bruker SMART APEXII CCD area-detector diffractometer
;
_diffrn_measurement_method '\f and \w scans'
_diffrn_radiation_monochromator graphite
_diffrn_radiation_source 'fine-focus sealed tube'
_diffrn_radiation_type MoK\a
_diffrn_radiation_wavelength 0.71073
_diffrn_reflns_av_R_equivalents 0.0352
_diffrn_reflns_av_sigmaI/netI 0.0180
_diffrn_reflns_limit_h_max 33
_diffrn_reflns_limit_h_min -32
_diffrn_reflns_limit_k_max 20
_diffrn_reflns_limit_k_min -20
_diffrn_reflns_limit_l_max 10
_diffrn_reflns_limit_l_min -10
_diffrn_reflns_number 26584
_diffrn_reflns_theta_full 30.64
_diffrn_reflns_theta_max 30.64
_diffrn_reflns_theta_min 1.68
_diffrn_standards_number 0
_exptl_absorpt_coefficient_mu 0.090
_exptl_absorpt_correction_T_max 0.9777
_exptl_absorpt_correction_T_min 0.9526
_exptl_absorpt_correction_type multi-scan
_exptl_absorpt_process_details '(SADABS; Bruker, 2009)'
_exptl_crystal_colour colourless
_exptl_crystal_density_diffrn 1.226
_exptl_crystal_density_method 'not measured'
_exptl_crystal_description block
_exptl_crystal_F_000 960
_exptl_crystal_size_max 0.55
_exptl_crystal_size_mid 0.37
_exptl_crystal_size_min 0.25
_refine_diff_density_max 0.161
_refine_diff_density_min -0.210
_refine_ls_extinction_method none
_refine_ls_goodness_of_fit_ref 1.024
_refine_ls_hydrogen_treatment mixed
_refine_ls_matrix_type full
_refine_ls_number_parameters 162
_refine_ls_number_reflns 3739
_refine_ls_number_restraints 0
_refine_ls_restrained_S_all 1.024
_refine_ls_R_factor_all 0.0657
_refine_ls_R_factor_gt 0.0446
_refine_ls_shift/su_max 0.000
_refine_ls_shift/su_mean 0.000
_refine_ls_structure_factor_coef Fsqd
_refine_ls_weighting_details 'calc w=1/[\s^2^(Fo^2^)+(0.0626P)^2^+0.4393P] where P=(Fo^2^+2Fc^2^)/3'
_refine_ls_weighting_scheme calc
_refine_ls_wR_factor_gt 0.1178
_refine_ls_wR_factor_ref 0.1335
_reflns_number_gt 2597
_reflns_number_total 3739
_reflns_threshold_expression I>2\s(I)
_cod_data_source_file lh5088.cif
_cod_data_source_block I
_cod_original_sg_symbol_H-M ' C 2/c'
_cod_database_code 2227000
_cod_database_fobs_code 2227000

loop_
_symmetry_equiv_pos_as_xyz
'x, y, z'
'-x, y, -z+1/2'
'x+1/2, y+1/2, z'
'-x+1/2, y+1/2, -z+1/2'
'-x, -y, -z'
'x, -y, z-1/2'
'-x+1/2, -y+1/2, -z'
'x+1/2, -y+1/2, z-1/2'

loop_
_atom_site_type_symbol
_atom_site_label
_atom_site_fract_x
_atom_site_fract_y
_atom_site_fract_z
_atom_site_U_iso_or_equiv
_atom_site_adp_type
_atom_site_calc_flag
_atom_site_refinement_flags
_atom_site_occupancy
_atom_site_disorder_assembly
_atom_site_disorder_group
O O1 -0.07544(4) 0.04108(6) -0.13906(13) 0.0595(2) Uani d . 1 . .
O O2 0.17663(4) 0.52426(6) 0.03582(14) 0.0667(3) Uani d . 1 . .
O O3 0.24606(4) 0.41940(7) 0.03351(18) 0.0826(3) Uani d . 1 . .
N N1 0.01804(4) 0.17082(8) 0.01775(14) 0.0544(2) Uani d . 1 . .
N N2 0.13085(5) 0.11676(7) 0.00330(14) 0.0540(2) Uani d . 1 . .
C C1 -0.07977(6) 0.10608(9) -0.00450(17) 0.0581(3) Uani d . 1 . .
H H1A -0.0643 0.0789 0.1186 0.070 Uiso calc R 1 . .
H H1B -0.1223 0.1212 -0.0277 0.070 Uiso calc R 1 . .
C C2 -0.04490(5) 0.19272(8) -0.00811(16) 0.0521(3) Uani d . 1 . .
H H2A -0.0627 0.2237 -0.1266 0.063 Uiso calc R 1 . .
H H2B -0.0472 0.2336 0.0903 0.063 Uiso calc R 1 . .
C C3 0.05994(5) 0.23731(8) 0.01945(15) 0.0490(3) Uani d . 1 . .
C C4 0.04734(5) 0.33047(8) 0.02461(19) 0.0600(3) Uani d . 1 . .
H H4A 0.0091 0.3487 0.0258 0.072 Uiso calc R 1 . .
C C5 0.09038(6) 0.39616(9) 0.0280(2) 0.0623(3) Uani d . 1 . .
H H5A 0.0809 0.4579 0.0308 0.075 Uiso calc R 1 . .
C C6 0.14783(5) 0.37052(8) 0.02717(16) 0.0539(3) Uani d . 1 . .
C C7 0.16117(5) 0.27727(8) 0.02449(15) 0.0518(3) Uani d . 1 . .
H H7A 0.1997 0.2597 0.0254 0.062 Uiso calc R 1 . .
C C8 0.11884(5) 0.21078(8) 0.02050(14) 0.0479(2) Uani d . 1 . .
C C9 0.19533(5) 0.43832(9) 0.03180(17) 0.0575(3) Uani d . 1 . .
C C10 0.21965(6) 0.59737(9) 0.0476(2) 0.0668(3) Uani d . 1 . .
H H10A 0.2336 0.5963 -0.0598 0.080 Uiso calc R 1 . .
H H10B 0.2546 0.5910 0.1595 0.080 Uiso calc R 1 . .
C C11 0.18689(8) 0.68429(11) 0.0526(3) 0.0838(5) Uani d . 1 . .
H H11A 0.2149 0.7347 0.0733 0.126 Uiso calc R 1 . .
H H11B 0.1697 0.6817 0.1519 0.126 Uiso calc R 1 . .
H H11C 0.1550 0.6926 -0.0640 0.126 Uiso calc R 1 . .
H H1O1 -0.0924(7) 0.0638(11) -0.246(2) 0.075(4) Uiso d . 1 . .
H H1N1 0.0238(6) 0.1165(11) -0.0138(19) 0.065(4) Uiso d . 1 . .
H H1N2 0.1691(8) 0.1076(10) 0.012(2) 0.072(4) Uiso d . 1 . .
H H2N2 0.1176(7) 0.0761(10) 0.072(2) 0.071(4) Uiso d . 1 . .

loop_
_atom_site_aniso_label
_atom_site_aniso_U_11
_atom_site_aniso_U_22
_atom_site_aniso_U_33
_atom_site_aniso_U_12
_atom_site_aniso_U_13
_atom_site_aniso_U_23
O1 0.0687(5) 0.0560(5) 0.0529(5) 0.0008(4) 0.0184(4) 0.0009(4)
O2 0.0536(5) 0.0594(5) 0.0905(7) -0.0071(4) 0.0280(4) -0.0010(4)
O3 0.0551(5) 0.0787(7) 0.1247(9) -0.0041(4) 0.0441(5) -0.0072(6)
N1 0.0481(5) 0.0538(6) 0.0645(6) -0.0011(4) 0.0226(4) -0.0009(4)
N2 0.0508(5) 0.0569(6) 0.0567(6) 0.0036(4) 0.0210(4) -0.0002(4)
C1 0.0572(6) 0.0655(7) 0.0577(7) -0.0079(5) 0.0270(5) -0.0043(5)
C2 0.0481(6) 0.0587(6) 0.0534(6) -0.0015(5) 0.0218(5) -0.0029(5)
C3 0.0452(5) 0.0574(6) 0.0461(5) -0.0014(4) 0.0172(4) -0.0015(4)
C4 0.0462(6) 0.0590(7) 0.0794(8) 0.0021(5) 0.0266(6) -0.0004(6)
C5 0.0533(6) 0.0541(7) 0.0839(8) 0.0020(5) 0.0285(6) -0.0005(6)
C6 0.0475(6) 0.0594(7) 0.0575(6) -0.0028(5) 0.0207(5) -0.0018(5)
C7 0.0436(5) 0.0638(7) 0.0501(6) 0.0018(5) 0.0180(4) -0.0015(5)
C8 0.0474(5) 0.0561(6) 0.0411(5) 0.0021(4) 0.0154(4) -0.0011(4)
C9 0.0510(6) 0.0643(7) 0.0600(7) -0.0028(5) 0.0219(5) -0.0024(5)
C10 0.0603(7) 0.0693(8) 0.0737(8) -0.0151(6) 0.0257(6) -0.0026(6)
C11 0.0976(11) 0.0696(9) 0.0974(12) -0.0124(8) 0.0499(9) -0.0071(8)

loop_
_atom_type_symbol
_atom_type_description
_atom_type_scat_dispersion_real
_atom_type_scat_dispersion_imag
_atom_type_scat_source
C C 0.0033 0.0016 'International Tables Vol C Tables 4.2.6.8 and 6.1.1.4'
H H 0.0000 0.0000 'International Tables Vol C Tables 4.2.6.8 and 6.1.1.4'
N N 0.0061 0.0033 'International Tables Vol C Tables 4.2.6.8 and 6.1.1.4'
O O 0.0106 0.0060 'International Tables Vol C Tables 4.2.6.8 and 6.1.1.4'

loop_
_geom_angle_atom_site_label_1
_geom_angle_atom_site_label_2
_geom_angle_atom_site_label_3
_geom_angle_site_symmetry_1
_geom_angle_site_symmetry_3
_geom_angle
_geom_angle_publ_flag
C1 O1 H1O1 . . 107.8(11) ?
C9 O2 C10 . . 118.22(10) ?
C3 N1 C2 . . 121.87(10) ?
C3 N1 H1N1 . . 119.1(10) ?
C2 N1 H1N1 . . 114.3(10) ?
C8 N2 H1N2 . . 111.4(10) ?
C8 N2 H2N2 . . 117.9(9) ?
H1N2 N2 H2N2 . . 112.2(13) ?
O1 C1 C2 . . 112.55(9) ?
O1 C1 H1A . . 109.1 ?
C2 C1 H1A . . 109.1 ?
O1 C1 H1B . . 109.1 ?
C2 C1 H1B . . 109.1 ?
H1A C1 H1B . . 107.8 ?
N1 C2 C1 . . 109.76(10) ?
N1 C2 H2A . . 109.7 ?
C1 C2 H2A . . 109.7 ?
N1 C2 H2B . . 109.7 ?
C1 C2 H2B . . 109.7 ?
H2A C2 H2B . . 108.2 ?
N1 C3 C4 . . 122.37(10) ?
N1 C3 C8 . . 119.14(10) ?
C4 C3 C8 . . 118.47(10) ?
C5 C4 C3 . . 121.38(11) ?
C5 C4 H4A . . 119.3 ?
C3 C4 H4A . . 119.3 ?
C4 C5 C6 . . 120.33(11) ?
C4 C5 H5A . . 119.8 ?
C6 C5 H5A . . 119.8 ?
C5 C6 C7 . . 118.72(11) ?
C5 C6 C9 . . 122.18(11) ?
C7 C6 C9 . . 119.10(10) ?
C8 C7 C6 . . 121.82(10) ?
C8 C7 H7A . . 119.1 ?
C6 C7 H7A . . 119.1 ?
C7 C8 N2 . . 121.69(10) ?
C7 C8 C3 . . 119.27(10) ?
N2 C8 C3 . . 118.86(10) ?
O3 C9 O2 . . 122.72(12) ?
O3 C9 C6 . . 124.60(12) ?
O2 C9 C6 . . 112.68(10) ?
O2 C10 C11 . . 106.38(11) ?
O2 C10 H10A . . 110.5 ?
C11 C10 H10A . . 110.5 ?
O2 C10 H10B . . 110.5 ?
C11 C10 H10B . . 110.5 ?
H10A C10 H10B . . 108.6 ?
C10 C11 H11A . . 109.5 ?
C10 C11 H11B . . 109.5 ?
H11A C11 H11B . . 109.5 ?
C10 C11 H11C . . 109.5 ?
H11A C11 H11C . . 109.5 ?
H11B C11 H11C . . 109.5 ?

loop_
_geom_bond_atom_site_label_1
_geom_bond_atom_site_label_2
_geom_bond_site_symmetry_2
_geom_bond_distance
_geom_bond_publ_flag
O1 C1 . 1.4203(15) ?
O1 H1O1 . 0.844(17) ?
O2 C9 . 1.3306(16) ?
O2 C10 . 1.4447(15) ?
O3 C9 . 1.2065(15) ?
N1 C3 . 1.3714(14) ?
N1 C2 . 1.4465(14) ?
N1 H1N1 . 0.851(15) ?
N2 C8 . 1.4144(15) ?
N2 H1N2 . 0.880(17) ?
N2 H2N2 . 0.907(16) ?
C1 C2 . 1.5064(17) ?
C1 H1A . 0.9700 ?
C1 H1B . 0.9700 ?
C2 H2A . 0.9700 ?
C2 H2B . 0.9700 ?
C3 C4 . 1.3938(17) ?
C3 C8 . 1.4194(15) ?
C4 C5 . 1.3792(17) ?
C4 H4A . 0.9300 ?
C5 C6 . 1.3880(16) ?
C5 H5A . 0.9300 ?
C6 C7 . 1.3972(18) ?
C6 C9 . 1.4738(17) ?
C7 C8 . 1.3747(16) ?
C7 H7A . 0.9300 ?
C10 C11 . 1.486(2) ?
C10 H10A . 0.9700 ?
C10 H10B . 0.9700 ?
C11 H11A . 0.9600 ?
C11 H11B . 0.9600 ?
C11 H11C . 0.9600 ?

loop_
_geom_hbond_atom_site_label_D
_geom_hbond_atom_site_label_H
_geom_hbond_atom_site_label_A
_geom_hbond_site_symmetry_A
_geom_hbond_distance_DH
_geom_hbond_distance_HA
_geom_hbond_distance_DA
_geom_hbond_angle_DHA
_geom_hbond_publ_flag
O1 H1O1 N2 2_554 0.846(15) 2.017(15) 2.8628(14) 178.4(14) yes
N2 H1N2 O3 7_555 0.880(19) 2.145(19) 3.0083(16) 167.0(13) yes
N2 H2N2 O1 5_555 0.907(15) 2.113(15) 2.9800(14) 159.7(13) yes

loop_
_geom_torsion_atom_site_label_1
_geom_torsion_atom_site_label_2
_geom_torsion_atom_site_label_3
_geom_torsion_atom_site_label_4
_geom_torsion_site_symmetry_1
_geom_torsion_site_symmetry_2
_geom_torsion_site_symmetry_3
_geom_torsion_site_symmetry_4
_geom_torsion
_geom_torsion_publ_flag
C3 N1 C2 C1 . . . . 179.71(10) ?
O1 C1 C2 N1 . . . . -56.17(13) ?
C2 N1 C3 C4 . . . . 9.84(17) ?
C2 N1 C3 C8 . . . . -171.70(10) ?
N1 C3 C4 C5 . . . . 179.39(12) ?
C8 C3 C4 C5 . . . . 0.93(18) ?
C3 C4 C5 C6 . . . . -0.3(2) ?
C4 C5 C6 C7 . . . . -0.54(19) ?
C4 C5 C6 C9 . . . . -179.63(12) ?
C5 C6 C7 C8 . . . . 0.76(17) ?
C9 C6 C7 C8 . . . . 179.87(10) ?
C6 C7 C8 N2 . . . . 175.04(10) ?
C6 C7 C8 C3 . . . . -0.13(16) ?
N1 C3 C8 C7 . . . . -179.22(10) ?
C4 C3 C8 C7 . . . . -0.70(16) ?
N1 C3 C8 N2 . . . . 5.47(15) ?
C4 C3 C8 N2 . . . . -176.01(10) ?
C10 O2 C9 O3 . . . . -1.65(19) ?
C10 O2 C9 C6 . . . . 177.74(10) ?
C5 C6 C9 O3 . . . . 179.09(13) ?
C7 C6 C9 O3 . . . . 0.0(2) ?
C5 C6 C9 O2 . . . . -0.29(17) ?
C7 C6 C9 O2 . . . . -179.38(10) ?
C9 O2 C10 C11 . . . . -179.15(12) ?

loop_
_cod_related_entry_id
_cod_related_entry_database
_cod_related_entry_code
1 ChemSpider 24745628
